data_7052262
loop_
_publ_author_name
'Zou, Gang'
'Huang, Wen'
'Xiao, Yuanjing'
'Tang, Jie'

_publ_section_title
;
 Heck reaction catalysed by palladium supported with an electron-rich
 benzimidazolylidene generated in situ: remarkable ligand electronic
 effects and controllable mono- and di-arylation
;
_journal_issue 5
_journal_name_full 'New Journal of Chemistry'
_journal_page_first 803
_journal_paper_doi 10.1039/b601833e
_journal_volume 30
_journal_year 2006
_chemical_formula_sum 'C30 H44 Cl2 N4 Pd'
_chemical_formula_weight 637.99
_chemical_name_systematic
;
?
;
_space_group_IT_number 14
_symmetry_cell_setting monoclinic
_symmetry_space_group_name_Hall '-P 2ybc'
_symmetry_space_group_name_H-M 'P 1 21/c 1'
_atom_sites_solution_hydrogens geom
_atom_sites_solution_primary direct
_atom_sites_solution_secondary difmap
_audit_creation_method SHELXL-97
_cell_angle_alpha 90.00
_cell_angle_beta 119.0520(10)
_cell_angle_gamma 90.00
_cell_formula_units_Z 2
_cell_length_a 14.0750(13)
_cell_length_b 8.8410(8)
_cell_length_c 14.3377(13)
_cell_measurement_reflns_used 2192
_cell_measurement_temperature 293(2)
_cell_measurement_theta_max 50.789
_cell_measurement_theta_min 5.642
_cell_volume 1559.7(2)
_computing_cell_refinement 'Bruker SMART'
_computing_data_collection 'Bruker SMART'
_computing_data_reduction 'Bruker SHELXTL'
_computing_molecular_graphics 'Bruker SHELXTL'
_computing_publication_material 'Bruker SHELXTL'
_computing_structure_refinement 'SHELXL-97 (Sheldrick, 1997)'
_computing_structure_solution 'SHELXS-97 (Sheldrick, 1990)'
_diffrn_ambient_temperature 293(2)
_diffrn_measured_fraction_theta_full 0.999
_diffrn_measured_fraction_theta_max 0.999
_diffrn_measurement_device_type 'CCD area detector'
_diffrn_measurement_method 'phi and omega scans'
_diffrn_radiation_monochromator graphite
_diffrn_radiation_source 'fine-focus sealed tube'
_diffrn_radiation_type MoK\a
_diffrn_radiation_wavelength 0.71073
_diffrn_reflns_av_R_equivalents 0.0874
_diffrn_reflns_av_sigmaI/netI 0.0653
_diffrn_reflns_limit_h_max 17
_diffrn_reflns_limit_h_min -17
_diffrn_reflns_limit_k_max 11
_diffrn_reflns_limit_k_min -11
_diffrn_reflns_limit_l_max 13
_diffrn_reflns_limit_l_min -18
_diffrn_reflns_number 8978
_diffrn_reflns_theta_full 26.99
_diffrn_reflns_theta_max 26.99
_diffrn_reflns_theta_min 1.66
_exptl_absorpt_coefficient_mu 0.791
_exptl_absorpt_correction_T_max 1.00000
_exptl_absorpt_correction_T_min 0.59641
_exptl_absorpt_correction_type empirical
_exptl_crystal_colour colorless
_exptl_crystal_density_diffrn 1.359
_exptl_crystal_density_method 'not measured'
_exptl_crystal_F_000 664
_exptl_crystal_size_max 0.369
_exptl_crystal_size_mid 0.278
_exptl_crystal_size_min 0.093
_refine_diff_density_max 2.662
_refine_diff_density_min -0.919
_refine_diff_density_rms 0.180
_refine_ls_extinction_method none
_refine_ls_goodness_of_fit_ref 0.974
_refine_ls_hydrogen_treatment constr
_refine_ls_matrix_type full
_refine_ls_number_parameters 171
_refine_ls_number_reflns 3407
_refine_ls_number_restraints 0
_refine_ls_restrained_S_all 0.974
_refine_ls_R_factor_all 0.0886
_refine_ls_R_factor_gt 0.0719
_refine_ls_shift/su_max 0.000
_refine_ls_shift/su_mean 0.000
_refine_ls_structure_factor_coef Fsqd
_refine_ls_weighting_details 'calc w=1/[\s^2^(Fo^2^)+(0.1583P)^2^+0.0000P] where P=(Fo^2^+2Fc^2^)/3'
_refine_ls_weighting_scheme calc
_refine_ls_wR_factor_gt 0.2101
_refine_ls_wR_factor_ref 0.2252
_reflns_number_gt 2348
_reflns_number_total 3407
_reflns_threshold_expression >2sigma(I)
_cod_data_source_file b601833e.txt
_cod_data_source_block cd25134
_cod_depositor_comments
;
The following automatic conversions were performed:
'_symmetry_cell_setting' value 'Monoclinic' changed to 'monoclinic'
according to '/home/saulius/struct/CIF-dictionaries/cif_core.dic'
dictionary named 'cif_core.dic' version 2.4.1 from 2010-06-29.

Automatic conversion script
Id: cif_fix_enum 1527 2010-12-29 10:47:43Z saulius 
;
_cod_original_sg_symbol_H-M P2(1)/c
_cod_database_code 7052262

loop_
_symmetry_equiv_pos_as_xyz
'x, y, z'
'-x, y+1/2, -z+1/2'
'-x, -y, -z'
'x, -y-1/2, z-1/2'

loop_
_atom_site_label
_atom_site_type_symbol
_atom_site_fract_x
_atom_site_fract_y
_atom_site_fract_z
_atom_site_U_iso_or_equiv
_atom_site_adp_type
_atom_site_occupancy
_atom_site_symmetry_multiplicity
_atom_site_calc_flag
_atom_site_refinement_flags
_atom_site_disorder_assembly
_atom_site_disorder_group
Pd Pd 0.5000 0.5000 0.5000 0.0408(3) Uani 1 2 d S . .
Cl Cl 0.48871(9) 0.23517(14) 0.49525(8) 0.0442(3) Uani 1 1 d . . .
N1 N 0.5778(4) 0.5200(4) 0.3351(4) 0.0428(10) Uani 1 1 d . . .
N2 N 0.7033(3) 0.4392(5) 0.4876(3) 0.0472(9) Uani 1 1 d . . .
C1 C 0.6012(4) 0.4877(4) 0.4376(4) 0.0422(11) Uani 1 1 d . . .
C2 C 0.6667(5) 0.4919(4) 0.3219(5) 0.0444(12) Uani 1 1 d . . .
C3 C 0.6877(6) 0.5060(5) 0.2378(6) 0.0605(16) Uani 1 1 d . . .
H3 H 0.6338 0.5411 0.1721 0.073 Uiso 1 1 calc R . .
C4 C 0.7822(7) 0.4706(7) 0.2500(7) 0.0730(19) Uani 1 1 d . . .
H4 H 0.7946 0.4791 0.1921 0.088 Uiso 1 1 calc R . .
C5 C 0.8685(5) 0.4186(7) 0.3502(6) 0.0724(17) Uani 1 1 d . . .
H5 H 0.9358 0.3949 0.3569 0.087 Uiso 1 1 calc R . .
C6 C 0.8516(4) 0.4038(6) 0.4366(5) 0.0615(14) Uani 1 1 d . . .
H6 H 0.9063 0.3706 0.5024 0.074 Uiso 1 1 calc R . .
C7 C 0.7486(4) 0.4409(6) 0.4207(4) 0.0465(11) Uani 1 1 d . . .
C8 C 0.4725(4) 0.5739(6) 0.2503(4) 0.0471(11) Uani 1 1 d . . .
H8A H 0.4843 0.6418 0.2038 0.057 Uiso 1 1 calc R . .
H8B H 0.4362 0.6303 0.2819 0.057 Uiso 1 1 calc R . .
C9 C 0.4005(4) 0.4456(6) 0.1852(4) 0.0477(11) Uani 1 1 d . . .
H9A H 0.3801 0.3861 0.2295 0.057 Uiso 1 1 calc R . .
H9B H 0.4410 0.3804 0.1626 0.057 Uiso 1 1 calc R . .
C10 C 0.2977(5) 0.4996(5) 0.0869(6) 0.0586(16) Uani 1 1 d . . .
H10A H 0.2573 0.5651 0.1093 0.070 Uiso 1 1 calc R . .
H10B H 0.3180 0.5587 0.0423 0.070 Uiso 1 1 calc R . .
C11 C 0.2263(5) 0.3726(8) 0.0227(6) 0.089(2) Uani 1 1 d . . .
H11A H 0.2651 0.3090 -0.0016 0.123 Uiso 1 1 calc R . .
H11B H 0.1627 0.4126 -0.0376 0.123 Uiso 1 1 calc R . .
H11C H 0.2050 0.3145 0.0661 0.123 Uiso 1 1 calc R . .
C12 C 0.7631(5) 0.3981(7) 0.6002(4) 0.0645(15) Uani 1 1 d . . .
H12A H 0.8122 0.3153 0.6098 0.077 Uiso 1 1 calc R . .
H12B H 0.7125 0.3644 0.6237 0.077 Uiso 1 1 calc R . .
C13 C 0.8295(7) 0.5366(9) 0.6691(6) 0.083(2) Uani 1 1 d . . .
H13A H 0.8688 0.5814 0.6361 0.099 Uiso 1 1 calc R . .
H13B H 0.7789 0.6119 0.6681 0.099 Uiso 1 1 calc R . .
C14 C 0.9105(8) 0.4992(7) 0.7851(8) 0.091(3) Uani 1 1 d . . .
H14A H 0.8724 0.4493 0.8176 0.109 Uiso 1 1 calc R . .
H14B H 0.9645 0.4293 0.7869 0.109 Uiso 1 1 calc R . .
C15 C 0.9632(8) 0.6288(9) 0.8449(7) 0.121(3) Uani 1 1 d . . .
H15A H 1.0066 0.6731 0.8172 0.132 Uiso 1 1 calc R . .
H15B H 1.0090 0.6010 0.9182 0.132 Uiso 1 1 calc R . .
H15C H 0.9099 0.7007 0.8402 0.132 Uiso 1 1 calc R . .

loop_
_atom_site_aniso_label
_atom_site_aniso_U_11
_atom_site_aniso_U_22
_atom_site_aniso_U_33
_atom_site_aniso_U_23
_atom_site_aniso_U_13
_atom_site_aniso_U_12
Pd 0.0398(4) 0.0445(4) 0.0328(4) -0.00227(18) 0.0134(3) -0.00242(18)
Cl 0.0613(7) 0.0310(6) 0.0467(7) -0.0068(4) 0.0314(6) -0.0073(4)
N1 0.046(2) 0.046(2) 0.032(2) 0.0019(15) 0.0148(19) -0.0013(16)
N2 0.046(2) 0.052(2) 0.039(2) 0.0035(19) 0.0168(19) -0.0014(19)
C1 0.046(3) 0.041(3) 0.035(3) -0.0025(17) 0.015(2) -0.0035(18)
C2 0.052(3) 0.036(3) 0.041(3) -0.0040(18) 0.020(2) -0.0025(18)
C3 0.075(4) 0.062(4) 0.047(4) -0.001(2) 0.031(3) 0.003(2)
C4 0.081(5) 0.088(5) 0.068(5) -0.014(3) 0.050(4) -0.014(4)
C5 0.071(4) 0.073(4) 0.091(5) -0.009(4) 0.053(4) 0.000(3)
C6 0.050(3) 0.060(3) 0.073(4) -0.001(3) 0.029(3) 0.000(2)
C7 0.050(3) 0.042(3) 0.047(3) -0.001(2) 0.023(2) -0.002(2)
C8 0.053(3) 0.040(3) 0.044(3) 0.002(2) 0.020(2) 0.006(2)
C9 0.049(3) 0.044(3) 0.039(3) -0.002(2) 0.012(2) 0.003(2)
C10 0.053(3) 0.053(3) 0.052(4) 0.001(2) 0.011(3) 0.003(2)
C11 0.060(4) 0.093(5) 0.078(5) -0.013(4) 0.006(3) -0.002(3)
C12 0.052(3) 0.084(4) 0.043(3) 0.012(3) 0.012(3) 0.004(3)
C13 0.088(5) 0.100(5) 0.058(4) 0.006(4) 0.034(4) 0.000(4)
C14 0.087(6) 0.101(7) 0.071(6) -0.003(3) 0.026(5) -0.006(4)
C15 0.121(7) 0.119(7) 0.103(7) -0.039(5) 0.039(6) -0.037(5)

loop_
_atom_type_symbol
_atom_type_description
_atom_type_scat_dispersion_real
_atom_type_scat_dispersion_imag
_atom_type_scat_source
C C 0.0033 0.0016 'International Tables Vol C Tables 4.2.6.8 and 6.1.1.4'
H H 0.0000 0.0000 'International Tables Vol C Tables 4.2.6.8 and 6.1.1.4'
N N 0.0061 0.0033 'International Tables Vol C Tables 4.2.6.8 and 6.1.1.4'
Cl Cl 0.1484 0.1585 'International Tables Vol C Tables 4.2.6.8 and 6.1.1.4'
Pd Pd -0.9988 1.0072 'International Tables Vol C Tables 4.2.6.8 and 6.1.1.4'

loop_
_geom_angle_atom_site_label_1
_geom_angle_atom_site_label_2
_geom_angle_atom_site_label_3
_geom_angle
_geom_angle_site_symmetry_1
_geom_angle_site_symmetry_3
_geom_angle_publ_flag
C1 Pd C1 180.000(1) 3_666 . ?
C1 Pd Cl 89.19(11) 3_666 3_666 ?
C1 Pd Cl 90.81(11) . 3_666 ?
C1 Pd Cl 90.81(11) 3_666 . ?
C1 Pd Cl 89.19(11) . . ?
Cl Pd Cl 180.0 3_666 . ?
C1 N1 C2 110.4(5) . . ?
C1 N1 C8 125.2(5) . . ?
C2 N1 C8 124.4(4) . . ?
C1 N2 C7 111.3(4) . . ?
C1 N2 C12 124.8(5) . . ?
C7 N2 C12 123.8(4) . . ?
N2 C1 N1 106.4(5) . . ?
N2 C1 Pd 126.0(4) . . ?
N1 C1 Pd 127.5(4) . . ?
N1 C2 C3 134.4(6) . . ?
N1 C2 C7 106.0(5) . . ?
C3 C2 C7 119.6(6) . . ?
C4 C3 C2 120.2(7) . . ?
C4 C3 H3 119.9 . . ?
C2 C3 H3 119.9 . . ?
C3 C4 C5 121.9(7) . . ?
C3 C4 H4 119.1 . . ?
C5 C4 H4 119.1 . . ?
C6 C5 C4 120.0(6) . . ?
C6 C5 H5 120.0 . . ?
C4 C5 H5 120.0 . . ?
C5 C6 C7 116.9(6) . . ?
C5 C6 H6 121.6 . . ?
C7 C6 H6 121.6 . . ?
N2 C7 C6 132.6(5) . . ?
N2 C7 C2 106.0(4) . . ?
C6 C7 C2 121.4(5) . . ?
N1 C8 C9 112.0(4) . . ?
N1 C8 H8A 109.2 . . ?
C9 C8 H8A 109.2 . . ?
N1 C8 H8B 109.2 . . ?
C9 C8 H8B 109.2 . . ?
H8A C8 H8B 107.9 . . ?
C8 C9 C10 112.8(4) . . ?
C8 C9 H9A 109.0 . . ?
C10 C9 H9A 109.0 . . ?
C8 C9 H9B 109.0 . . ?
C10 C9 H9B 109.0 . . ?
H9A C9 H9B 107.8 . . ?
C11 C10 C9 112.8(5) . . ?
C11 C10 H10A 109.0 . . ?
C9 C10 H10A 109.0 . . ?
C11 C10 H10B 109.0 . . ?
C9 C10 H10B 109.0 . . ?
H10A C10 H10B 107.8 . . ?
C10 C11 H11A 109.5 . . ?
C10 C11 H11B 109.5 . . ?
H11A C11 H11B 109.5 . . ?
C10 C11 H11C 109.5 . . ?
H11A C11 H11C 109.5 . . ?
H11B C11 H11C 109.5 . . ?
N2 C12 C13 110.5(5) . . ?
N2 C12 H12A 109.5 . . ?
C13 C12 H12A 109.5 . . ?
N2 C12 H12B 109.5 . . ?
C13 C12 H12B 109.5 . . ?
H12A C12 H12B 108.1 . . ?
C14 C13 C12 114.7(6) . . ?
C14 C13 H13A 108.6 . . ?
C12 C13 H13A 108.6 . . ?
C14 C13 H13B 108.6 . . ?
C12 C13 H13B 108.6 . . ?
H13A C13 H13B 107.6 . . ?
C15 C14 C13 112.4(7) . . ?
C15 C14 H14A 109.1 . . ?
C13 C14 H14A 109.1 . . ?
C15 C14 H14B 109.1 . . ?
C13 C14 H14B 109.1 . . ?
H14A C14 H14B 107.9 . . ?
C14 C15 H15A 109.5 . . ?
C14 C15 H15B 109.5 . . ?
H15A C15 H15B 109.5 . . ?
C14 C15 H15C 109.5 . . ?
H15A C15 H15C 109.5 . . ?
H15B C15 H15C 109.5 . . ?

loop_
_geom_bond_atom_site_label_1
_geom_bond_atom_site_label_2
_geom_bond_distance
_geom_bond_site_symmetry_2
_geom_bond_publ_flag
Pd C1 2.020(6) 3_666 ?
Pd C1 2.020(6) . ?
Pd Cl 2.3455(13) 3_666 ?
Pd Cl 2.3455(13) . ?
N1 C1 1.370(7) . ?
N1 C2 1.377(7) . ?
N1 C8 1.467(6) . ?
N2 C1 1.327(6) . ?
N2 C7 1.386(6) . ?
N2 C12 1.457(6) . ?
C2 C3 1.380(9) . ?
C2 C7 1.398(7) . ?
C3 C4 1.292(10) . ?
C3 H3 0.9300 . ?
C4 C5 1.434(10) . ?
C4 H4 0.9300 . ?
C5 C6 1.375(8) . ?
C5 H5 0.9300 . ?
C6 C7 1.393(7) . ?
C6 H6 0.9300 . ?
C8 C9 1.506(7) . ?
C8 H8A 0.9700 . ?
C8 H8B 0.9700 . ?
C9 C10 1.525(8) . ?
C9 H9A 0.9700 . ?
C9 H9B 0.9700 . ?
C10 C11 1.489(8) . ?
C10 H10A 0.9700 . ?
C10 H10B 0.9700 . ?
C11 H11A 0.9600 . ?
C11 H11B 0.9600 . ?
C11 H11C 0.9600 . ?
C12 C13 1.566(10) . ?
C12 H12A 0.9700 . ?
C12 H12B 0.9700 . ?
C13 C14 1.528(12) . ?
C13 H13A 0.9700 . ?
C13 H13B 0.9700 . ?
C14 C15 1.408(9) . ?
C14 H14A 0.9700 . ?
C14 H14B 0.9700 . ?
C15 H15A 0.9600 . ?
C15 H15B 0.9600 . ?
C15 H15C 0.9600 . ?

loop_
_geom_torsion_atom_site_label_1
_geom_torsion_atom_site_label_2
_geom_torsion_atom_site_label_3
_geom_torsion_atom_site_label_4
_geom_torsion
_geom_torsion_site_symmetry_1
_geom_torsion_site_symmetry_2
_geom_torsion_site_symmetry_3
_geom_torsion_site_symmetry_4
_geom_torsion_publ_flag
C7 N2 C1 N1 0.9(5) . . . . ?
C12 N2 C1 N1 177.3(5) . . . . ?
C7 N2 C1 Pd 178.1(3) . . . . ?
C12 N2 C1 Pd -5.5(7) . . . . ?
C2 N1 C1 N2 -0.3(5) . . . . ?
C8 N1 C1 N2 178.4(4) . . . . ?
C2 N1 C1 Pd -177.5(3) . . . . ?
C8 N1 C1 Pd 1.3(6) . . . . ?
C1 Pd C1 N2 28(100) 3_666 . . . ?
Cl Pd C1 N2 108.6(4) 3_666 . . . ?
Cl Pd C1 N2 -71.4(4) . . . . ?
C1 Pd C1 N1 -155(100) 3_666 . . . ?
Cl Pd C1 N1 -74.8(4) 3_666 . . . ?
Cl Pd C1 N1 105.2(4) . . . . ?
C1 N1 C2 C3 -179.2(5) . . . . ?
C8 N1 C2 C3 2.0(8) . . . . ?
C1 N1 C2 C7 -0.4(5) . . . . ?
C8 N1 C2 C7 -179.1(4) . . . . ?
N1 C2 C3 C4 179.5(5) . . . . ?
C7 C2 C3 C4 0.8(8) . . . . ?
C2 C3 C4 C5 -1.1(9) . . . . ?
C3 C4 C5 C6 0.6(10) . . . . ?
C4 C5 C6 C7 0.2(9) . . . . ?
C1 N2 C7 C6 178.7(5) . . . . ?
C12 N2 C7 C6 2.2(9) . . . . ?
C1 N2 C7 C2 -1.1(6) . . . . ?
C12 N2 C7 C2 -177.6(5) . . . . ?
C5 C6 C7 N2 179.7(6) . . . . ?
C5 C6 C7 C2 -0.5(8) . . . . ?
N1 C2 C7 N2 0.9(5) . . . . ?
C3 C2 C7 N2 179.9(4) . . . . ?
N1 C2 C7 C6 -179.0(5) . . . . ?
C3 C2 C7 C6 0.1(7) . . . . ?
C1 N1 C8 C9 -92.3(5) . . . . ?
C2 N1 C8 C9 86.3(5) . . . . ?
N1 C8 C9 C10 -171.6(5) . . . . ?
C8 C9 C10 C11 -179.7(6) . . . . ?
C1 N2 C12 C13 -93.4(6) . . . . ?
C7 N2 C12 C13 82.5(7) . . . . ?
N2 C12 C13 C14 -169.7(7) . . . . ?
C12 C13 C14 C15 -176.5(8) . . . . ?
